data_4100590
_publ_section_title
;
Crystal and molecular structure of ca170105
;
_journal_name_full 'Journal of the American Chemical Society'
_journal_paper_doi 10.1021/ja052411r
_journal_year 2005
_chemical_formula_sum 'C207 H200 N12 O8 P4'
_chemical_formula_weight 3107.849
_space_group_IT_number 4
_symmetry_cell_setting monoclinic
_symmetry_space_group_name_Hall 'P 2yb'
_symmetry_space_group_name_H-M 'P 1 21 1'
_cell_angle_alpha 90.00
_cell_angle_beta 111.9746(5)
_cell_angle_gamma 90.00
_cell_formula_units_Z 2
_cell_length_a 16.74110(10)
_cell_length_b 28.5619(3)
_cell_length_c 19.5010(2)
_cell_measurement_temperature 150
_cell_volume 8647.12(14)
_exptl_crystal_density_diffrn 1.194
_cod_depositor_comments
;
The following automatic conversions were performed:
'_symmetry_cell_setting' value 'Monoclinic' changed to 'monoclinic'
according to '/home/saulius/struct/CIF-dictionaries/cif_core.dic'
dictionary named 'cif_core.dic' version 2.4.1 from 2010-06-29.

Automatic conversion script
Id: cif_fix_enum 1527 2010-12-29 10:47:43Z saulius 
;
_cod_original_sg_symbol_H-M 'P 21'
_cod_database_code 4100590

loop_
_symmetry_equiv_pos_as_xyz
+X,+Y,+Z
'-X,+Y+ 1/2,-Z'

loop_
_atom_site_label
_atom_site_type_symbol
_atom_site_fract_x
_atom_site_fract_y
_atom_site_fract_z
_atom_site_U_iso_or_equiv
_atom_site_adp_type
_atom_site_occupancy
_atom_site_symmetry_multiplicity
_atom_site_calc_flag
_atom_site_refinement_flags
_atom_site_disorder_assembly
_atom_site_disorder_group
P35 P 0.24529(8) -0.03282(5) -0.17089(7) 0.0500(3) Uani 1 1 d . . .
P84 P -0.01856(7) 0.26699(4) -0.29643(6) 0.0399(3) Uani 1 1 d . . .
P135 P -0.22878(7) -0.05483(4) -0.67507(6) 0.0352(2) Uani 1 1 d . . .
P184 P -0.48665(7) 0.25996(4) -0.79937(7) 0.0441(3) Uani 1 1 d . . .
O25 O 0.5083(2) 0.24128(10) -0.01703(16) 0.0484(8) Uani 1 1 d . . .
O48 O 0.5549(2) 0.01685(13) -0.37098(19) 0.0584(9) Uani 1 1 d . . .
O76 O 0.40101(16) 0.13422(10) -0.33434(14) 0.0368(6) Uani 1 1 d . . .
O97 O -0.23787(19) 0.04339(11) -0.50283(18) 0.0504(8) Uani 1 1 d . . .
O125 O -0.02042(18) 0.23388(10) -0.53154(14) 0.0371(6) Uani 1 1 d . . .
O148 O 0.0892(2) 0.01319(13) -0.86134(19) 0.0585(9) Uani 1 1 d . . .
O174 O -0.08540(16) 0.12000(10) -0.83912(14) 0.0354(6) Uani 1 1 d . . .
O197 O -0.7225(2) 0.03298(12) -0.9741(2) 0.0550(8) Uani 1 1 d . . .
N2 N 0.40455(19) 0.10597(11) -0.18967(17) 0.0312(7) Uani 1 1 d . . .
N3 N 0.36983(19) 0.06469(11) -0.22642(17) 0.0324(7) Uani 1 1 d . . .
N34 N 0.4929(2) 0.14608(11) -0.08657(17) 0.0323(7) Uani 1 1 d . . .
N51 N 0.08523(19) 0.15680(11) -0.41417(17) 0.0313(7) Uani 1 1 d . . .
N52 N 0.00639(19) 0.17170(11) -0.41433(17) 0.0314(7) Uani 1 1 d . . .
N83 N 0.2213(2) 0.12699(12) -0.35554(17) 0.0329(7) Uani 1 1 d . . .
N102 N -0.09076(19) 0.09383(11) -0.69576(17) 0.0307(7) Uani 1 1 d . . .
N103 N -0.11797(19) 0.05104(11) -0.73097(17) 0.0319(7) Uani 1 1 d . . .
N134 N -0.01517(19) 0.13778(10) -0.59300(17) 0.0297(7) Uani 1 1 d . . .
N151 N -0.3890(2) 0.15561(11) -0.91095(17) 0.0324(7) Uani 1 1 d . . .
N152 N -0.4660(2) 0.17137(12) -0.91036(17) 0.0327(7) Uani 1 1 d . . .
N183 N -0.26526(19) 0.11274(11) -0.86241(17) 0.0313(7) Uani 1 1 d . . .
C1 C 0.4596(2) 0.10468(13) -0.1207(2) 0.0277(8) Uani 1 1 d . . .
C4 C 0.3922(2) 0.02396(13) -0.1952(2) 0.0294(8) Uani 1 1 d . . .
C5 C 0.4773(3) -0.02364(14) -0.0839(2) 0.0387(9) Uani 1 1 d . . .
C6 C 0.5349(3) -0.02545(15) -0.0117(2) 0.0452(10) Uani 1 1 d . . .
C7 C 0.5687(3) 0.01548(15) 0.0267(2) 0.0419(10) Uani 1 1 d . . .
C8 C 0.5447(3) 0.05835(15) -0.0070(2) 0.0375(9) Uani 1 1 d . . .
C9 C 0.4860(2) 0.06077(13) -0.0810(2) 0.0300(8) Uani 1 1 d . . .
C10 C 0.4525(2) 0.01980(13) -0.1195(2) 0.0318(8) Uani 1 1 d . . .
C11 C 0.3590(3) -0.01836(14) -0.2433(2) 0.0348(9) Uani 1 1 d . . .
C12 C 0.2959(3) -0.04713(15) -0.2370(2) 0.0432(10) Uani 1 1 d . . .
C13 C 0.2706(3) -0.08745(18) -0.2833(3) 0.0581(13) Uani 1 1 d . . .
C14 C 0.3091(3) -0.09842(17) -0.3300(3) 0.0565(13) Uani 1 1 d . . .
C15 C 0.4154(3) -0.08103(18) -0.3885(3) 0.0558(12) Uani 1 1 d . . .
C16 C 0.4746(3) -0.05320(19) -0.3961(3) 0.0547(12) Uani 1 1 d . . .
C17 C 0.4968(3) -0.01046(18) -0.3560(3) 0.0484(11) Uani 1 1 d . . .
C18 C 0.4619(3) 0.00071(15) -0.3047(2) 0.0383(9) Uani 1 1 d . . .
C19 C 0.3995(3) -0.02898(15) -0.2954(2) 0.0386(9) Uani 1 1 d . . .
C20 C 0.3732(3) -0.07018(16) -0.3380(3) 0.0456(10) Uani 1 1 d . . .
C21 C 0.4467(3) 0.23003(15) -0.0892(2) 0.0419(10) Uani 1 1 d . . .
C22 C 0.4821(2) 0.19114(14) -0.1262(2) 0.0338(9) Uani 1 1 d . . .
C23 C 0.3649(3) 0.21380(19) -0.0807(3) 0.0573(13) Uani 1 1 d . . .
C24 C 0.2874(4) 0.2081(3) -0.1484(4) 0.089(2) Uani 1 1 d . . .
C26 C 0.4342(3) 0.27490(15) -0.1359(3) 0.0506(12) Uani 1 1 d . . .
C27 C 0.4020(4) 0.31634(19) -0.1063(3) 0.0707(16) Uani 1 1 d . . .
C28 C 0.5662(2) 0.20134(14) -0.1379(2) 0.0349(9) Uani 1 1 d . . .
C29 C 0.6358(3) 0.22548(15) -0.0871(2) 0.0420(10) Uani 1 1 d . . .
C30 C 0.7103(3) 0.23184(19) -0.1007(3) 0.0540(12) Uani 1 1 d . . .
C31 C 0.7191(3) 0.2120(2) -0.1633(3) 0.0733(17) Uani 1 1 d . . .
C32 C 0.6515(3) 0.1863(2) -0.2128(3) 0.0672(15) Uani 1 1 d . . .
C33 C 0.5750(3) 0.1824(2) -0.2009(3) 0.0560(13) Uani 1 1 d . . .
C36 C 0.2692(4) -0.08389(19) -0.1094(3) 0.0634(14) Uani 1 1 d . . .
C37 C 0.2328(5) -0.0837(2) -0.0552(3) 0.085(2) Uani 1 1 d . . .
C38 C 0.2533(7) -0.1182(3) -0.0025(4) 0.114(3) Uani 1 1 d . . .
C39 C 0.3114(6) -0.1531(3) -0.0003(4) 0.105(3) Uani 1 1 d . . .
C40 C 0.3465(5) -0.1535(2) -0.0520(4) 0.092(2) Uani 1 1 d . . .
C41 C 0.3266(4) -0.1191(2) -0.1075(4) 0.0783(18) Uani 1 1 d . . .
C42 C 0.1314(3) -0.0414(2) -0.2296(3) 0.0638(15) Uani 1 1 d . . .
C43 C 0.0858(4) -0.0834(3) -0.2375(4) 0.093(2) Uani 1 1 d . . .
C44 C -0.0007(5) -0.0845(4) -0.2874(5) 0.107(3) Uani 1 1 d . . .
C45 C -0.0401(5) -0.0459(4) -0.3273(4) 0.111(3) Uani 1 1 d . . .
C46 C 0.0037(5) -0.0043(4) -0.3199(4) 0.103(3) Uani 1 1 d . . .
C47 C 0.0885(4) -0.0030(3) -0.2719(3) 0.0837(19) Uani 1 1 d . . .
C49 C 0.5754(4) 0.0600(2) -0.3338(3) 0.0696(15) Uani 1 1 d . . .
C50 C 0.1430(2) 0.13851(13) -0.3537(2) 0.0302(8) Uani 1 1 d . . .
C53 C -0.0120(2) 0.16740(14) -0.3555(2) 0.0313(8) Uani 1 1 d . . .
C54 C 0.0266(3) 0.14203(17) -0.2246(2) 0.0447(10) Uani 1 1 d . . .
C55 C 0.0842(3) 0.1219(2) -0.1630(3) 0.0596(14) Uani 1 1 d . . .
C56 C 0.1626(3) 0.1047(2) -0.1619(3) 0.0709(17) Uani 1 1 d . . .
C57 C 0.1837(3) 0.1105(2) -0.2229(3) 0.0600(14) Uani 1 1 d . . .
C58 C 0.1259(2) 0.13106(15) -0.2866(2) 0.0353(9) Uani 1 1 d . . .
C59 C 0.0454(2) 0.14682(14) -0.2879(2) 0.0324(8) Uani 1 1 d . . .
C60 C -0.1001(2) 0.18412(13) -0.3621(2) 0.0302(8) Uani 1 1 d . . .
C61 C -0.1111(2) 0.22640(14) -0.3337(2) 0.0364(9) Uani 1 1 d . . .
C62 C -0.1946(3) 0.23980(15) -0.3369(2) 0.0400(9) Uani 1 1 d . . .
C63 C -0.2633(3) 0.21172(16) -0.3681(2) 0.0424(10) Uani 1 1 d . . .
C64 C -0.3270(3) 0.13894(16) -0.4354(3) 0.0448(10) Uani 1 1 d . . .
C65 C -0.3189(3) 0.09752(17) -0.4678(3) 0.0484(11) Uani 1 1 d . . .
C66 C -0.2380(3) 0.08414(15) -0.4666(2) 0.0400(10) Uani 1 1 d . . .
C67 C -0.1661(2) 0.11160(14) -0.4316(2) 0.0333(9) Uani 1 1 d . . .
C68 C -0.1732(2) 0.15418(14) -0.3979(2) 0.0314(8) Uani 1 1 d . . .
C69 C -0.2555(2) 0.16809(15) -0.3999(2) 0.0377(9) Uani 1 1 d . . .
C70 C 0.2486(2) 0.14135(14) -0.4150(2) 0.0315(8) Uani 1 1 d . . .
C71 C 0.3380(2) 0.16617(14) -0.3812(2) 0.0346(9) Uani 1 1 d . . .
C72 C 0.3320(3) 0.20860(16) -0.3355(2) 0.0456(10) Uani 1 1 d . . .
C73 C 0.2704(4) 0.24724(17) -0.3770(3) 0.0642(14) Uani 1 1 d . . .
C74 C 0.3711(3) 0.17842(17) -0.4412(2) 0.0440(10) Uani 1 1 d . . .
C75 C 0.4551(3) 0.2060(2) -0.4157(3) 0.0618(14) Uani 1 1 d . . .
C77 C 0.2467(2) 0.10103(14) -0.4659(2) 0.0333(9) Uani 1 1 d . . .
C78 C 0.2804(3) 0.05711(15) -0.4395(2) 0.0393(9) Uani 1 1 d . . .
C79 C 0.2748(3) 0.02036(16) -0.4885(3) 0.0482(11) Uani 1 1 d . . .
C80 C 0.2356(3) 0.02755(16) -0.5641(3) 0.0471(11) Uani 1 1 d . . .
C81 C 0.2021(3) 0.07129(16) -0.5910(2) 0.0453(10) Uani 1 1 d . . .
C82 C 0.2081(2) 0.10713(15) -0.5426(2) 0.0354(9) Uani 1 1 d . . .
C85 C -0.0039(3) 0.27301(16) -0.1994(3) 0.0486(11) Uani 1 1 d . . .
C86 C -0.0657(4) 0.2874(2) -0.1707(3) 0.0729(17) Uani 1 1 d . . .
C87 C -0.0464(5) 0.2884(3) -0.0942(3) 0.089(2) Uani 1 1 d . . .
C88 C 0.0357(5) 0.2775(2) -0.0454(3) 0.081(2) Uani 1 1 d . . .
C89 C 0.0970(5) 0.2663(2) -0.0719(4) 0.090(2) Uani 1 1 d . . .
C90 C 0.0781(4) 0.2643(2) -0.1477(3) 0.0720(16) Uani 1 1 d . . .
C91 C -0.0749(3) 0.32031(15) -0.3402(2) 0.0380(9) Uani 1 1 d . . .
C92 C -0.1173(3) 0.32044(18) -0.4171(3) 0.0520(12) Uani 1 1 d . . .
C93 C -0.1599(3) 0.35910(18) -0.4550(3) 0.0562(12) Uani 1 1 d . . .
C94 C -0.1606(3) 0.39934(18) -0.4185(3) 0.0606(13) Uani 1 1 d . . .
C95 C -0.1170(3) 0.40119(17) -0.3423(3) 0.0582(13) Uani 1 1 d . . .
C96 C -0.0746(3) 0.36185(16) -0.3026(3) 0.0511(12) Uani 1 1 d . . .
C101 C -0.0394(2) 0.09499(12) -0.62539(19) 0.0263(8) Uani 1 1 d . . .
C104 C -0.0905(2) 0.01187(13) -0.6973(2) 0.0292(8) Uani 1 1 d . . .
C105 C -0.0048(2) -0.03250(14) -0.5827(2) 0.0351(9) Uani 1 1 d . . .
C106 C 0.0466(3) -0.03198(15) -0.5084(2) 0.0398(9) Uani 1 1 d . . .
C107 C 0.0720(3) 0.01009(15) -0.4715(2) 0.0374(9) Uani 1 1 d . . .
C108 C 0.0457(2) 0.05224(14) -0.5071(2) 0.0309(8) Uani 1 1 d . . .
C109 C -0.0082(2) 0.05239(13) -0.5826(2) 0.0293(8) Uani 1 1 d . . .
C110 C -0.0336(2) 0.00971(13) -0.6207(2) 0.0300(8) Uani 1 1 d . . .
C111 C -0.1166(2) -0.03146(13) -0.7453(2) 0.0317(8) Uani 1 1 d . . .
C112 C -0.1773(3) -0.06342(14) -0.7420(2) 0.0362(9) Uani 1 1 d . . .
C113 C -0.1969(3) -0.10251(15) -0.7904(2) 0.0454(10) Uani 1 1 d . . .
C114 C -0.1575(3) -0.11020(17) -0.8376(3) 0.0479(11) Uani 1 1 d . . .
C115 C -0.0491(3) -0.08753(18) -0.8898(3) 0.0542(12) Uani 1 1 d . . .
C116 C 0.0105(3) -0.05667(19) -0.8941(3) 0.0554(12) Uani 1 1 d . . .
C117 C 0.0290(3) -0.01515(18) -0.8511(3) 0.0486(11) Uani 1 1 d . . .
C118 C -0.0106(3) -0.00705(16) -0.8018(2) 0.0375(9) Uani 1 1 d . . .
C119 C -0.0735(2) -0.03835(14) -0.7961(2) 0.0341(9) Uani 1 1 d . . .
C120 C -0.0945(3) -0.07954(16) -0.8416(2) 0.0426(10) Uani 1 1 d . . .
C121 C -0.0296(2) 0.18202(13) -0.6353(2) 0.0316(8) Uani 1 1 d . . .
C122 C -0.0752(2) 0.21908(14) -0.6042(2) 0.0343(9) Uani 1 1 d . . .
C123 C -0.0906(3) 0.26267(14) -0.6540(2) 0.0377(9) Uani 1 1 d . . .
C124 C -0.1345(3) 0.30323(15) -0.6300(3) 0.0482(11) Uani 1 1 d . . .
C126 C -0.1575(3) 0.19967(15) -0.5998(2) 0.0381(9) Uani 1 1 d . . .
C127 C -0.2292(3) 0.18592(17) -0.6716(3) 0.0486(11) Uani 1 1 d . . .
C128 C 0.0545(2) 0.19681(14) -0.6422(2) 0.0341(9) Uani 1 1 d . . .
C129 C 0.1147(3) 0.22556(14) -0.5927(2) 0.0387(9) Uani 1 1 d . . .
C130 C 0.1913(3) 0.23798(17) -0.6023(3) 0.0491(11) Uani 1 1 d . . .
C98 C -0.1615(3) 0.0343(2) -0.5179(3) 0.0657(15) Uani 1 1 d . . .
C131 C 0.2090(3) 0.21837(19) -0.6607(3) 0.0546(12) Uani 1 1 d . . .
C132 C 0.1507(3) 0.1886(2) -0.7097(3) 0.0543(12) Uani 1 1 d . . .
C133 C 0.0739(3) 0.17784(16) -0.7008(2) 0.0418(10) Uani 1 1 d . . .
C136 C -0.3373(3) -0.07893(16) -0.7249(2) 0.0431(10) Uani 1 1 d . . .
C137 C -0.3693(3) -0.1177(2) -0.7004(3) 0.0581(13) Uani 1 1 d . . .
C138 C -0.4552(4) -0.1316(2) -0.7369(3) 0.0759(18) Uani 1 1 d . . .
C139 C -0.5082(4) -0.1067(3) -0.7997(4) 0.0769(17) Uani 1 1 d . . .
C140 C -0.4744(4) -0.0712(2) -0.8240(3) 0.0744(16) Uani 1 1 d . . .
C141 C -0.3909(3) -0.05568(19) -0.7877(3) 0.0597(13) Uani 1 1 d . . .
C142 C -0.1790(3) -0.10006(14) -0.6057(2) 0.0385(9) Uani 1 1 d . . .
C143 C -0.1270(3) -0.13641(15) -0.6125(3) 0.0462(11) Uani 1 1 d . . .
C144 C -0.0886(3) -0.16717(17) -0.5539(3) 0.0600(14) Uani 1 1 d . . .
C145 C -0.1025(4) -0.16239(18) -0.4890(3) 0.0611(14) Uani 1 1 d . . .
C146 C -0.1568(4) -0.12715(19) -0.4823(3) 0.0643(14) Uani 1 1 d . . .
C147 C -0.1932(3) -0.09579(17) -0.5404(3) 0.0527(12) Uani 1 1 d . . .
C149 C 0.1079(4) 0.0550(2) -0.8196(3) 0.0669(15) Uani 1 1 d . . .
C150 C -0.3410(2) 0.12719(13) -0.8584(2) 0.0284(8) Uani 1 1 d . . .
C153 C -0.4927(2) 0.15986(13) -0.8576(2) 0.0312(8) Uani 1 1 d . . .
C154 C -0.4718(3) 0.11601(16) -0.7408(2) 0.0416(10) Uani 1 1 d . . .
C155 C -0.4249(3) 0.08546(17) -0.6887(3) 0.0479(11) Uani 1 1 d . . .
C156 C -0.3505(3) 0.06501(17) -0.6917(2) 0.0453(11) Uani 1 1 d . . .
C157 C -0.3212(2) 0.07737(14) -0.7459(2) 0.0340(9) Uani 1 1 d . . .
C158 C -0.3671(2) 0.11027(13) -0.7993(2) 0.0276(8) Uani 1 1 d . . .
C159 C -0.4438(2) 0.12919(13) -0.7986(2) 0.0303(8) Uani 1 1 d . . .
C160 C -0.5783(2) 0.17964(13) -0.8636(2) 0.0315(8) Uani 1 1 d . . .
C161 C -0.5853(3) 0.22456(15) -0.8394(2) 0.0386(9) Uani 1 1 d . . .
C162 C -0.6676(3) 0.24149(17) -0.8475(3) 0.0476(11) Uani 1 1 d . . .
C163 C -0.7393(3) 0.21525(17) -0.8770(3) 0.0499(11) Uani 1 1 d . . .
C164 C -0.8085(3) 0.14027(18) -0.9346(3) 0.0479(11) Uani 1 1 d . . .
C165 C -0.8011(3) 0.09687(19) -0.9569(3) 0.0508(12) Uani 1 1 d . . .
C166 C -0.7217(3) 0.07796(16) -0.9501(2) 0.0423(10) Uani 1 1 d . . .
C167 C -0.6484(3) 0.10525(15) -0.9211(2) 0.0372(9) Uani 1 1 d . . .
C168 C -0.6532(2) 0.15085(14) -0.8962(2) 0.0329(8) Uani 1 1 d . . .
C169 C -0.7343(3) 0.16894(16) -0.9024(2) 0.0395(10) Uani 1 1 d . . .
C170 C -0.2368(2) 0.12766(14) -0.9209(2) 0.0313(8) Uani 1 1 d . . .
C171 C -0.1471(2) 0.15235(14) -0.8876(2) 0.0318(8) Uani 1 1 d . . .
C172 C -0.1533(3) 0.19563(15) -0.8436(2) 0.0377(9) Uani 1 1 d . . .
C173 C -0.2102(3) 0.23530(16) -0.8868(3) 0.0480(11) Uani 1 1 d . . .
C175 C -0.1149(3) 0.16281(16) -0.9492(2) 0.0392(9) Uani 1 1 d . . .
C176 C -0.0290(3) 0.19000(18) -0.9248(3) 0.0486(11) Uani 1 1 d . . .
C177 C -0.2416(2) 0.08750(15) -0.9735(2) 0.0347(9) Uani 1 1 d . . .
C178 C -0.2051(3) 0.04428(16) -0.9487(3) 0.0437(10) Uani 1 1 d . . .
C179 C -0.2094(4) 0.00792(18) -0.9977(3) 0.0586(13) Uani 1 1 d . . .
C180 C -0.2532(4) 0.0155(2) -1.0726(3) 0.0696(16) Uani 1 1 d . . .
C181 C -0.2902(4) 0.0580(2) -1.0980(3) 0.0629(14) Uani 1 1 d . . .
C182 C -0.2856(3) 0.09438(17) -1.0488(2) 0.0460(11) Uani 1 1 d . . .
C185 C -0.4675(3) 0.25665(16) -0.7012(3) 0.0479(11) Uani 1 1 d . . .
C186 C -0.5217(4) 0.2359(3) -0.6705(3) 0.091(2) Uani 1 1 d . . .
C187 C -0.5014(5) 0.2350(4) -0.5957(4) 0.118(3) Uani 1 1 d . . .
C188 C -0.4243(5) 0.2517(3) -0.5478(4) 0.097(2) Uani 1 1 d . . .
C189 C -0.3672(4) 0.2713(3) -0.5764(4) 0.0810(18) Uani 1 1 d . . .
C190 C -0.3886(3) 0.2729(2) -0.6517(3) 0.0658(14) Uani 1 1 d . . .
C191 C -0.5354(3) 0.31828(16) -0.8254(3) 0.0489(11) Uani 1 1 d . . .
C192 C -0.5410(3) 0.35187(16) -0.7758(3) 0.0526(12) Uani 1 1 d . . .
C193 C -0.5802(3) 0.39499(17) -0.8023(3) 0.0591(13) Uani 1 1 d . . .
C194 C -0.6132(4) 0.40354(19) -0.8770(4) 0.0689(15) Uani 1 1 d . . .
C195 C -0.6061(4) 0.37075(19) -0.9260(4) 0.0729(16) Uani 1 1 d . . .
C196 C -0.5690(4) 0.32825(18) -0.9009(3) 0.0667(15) Uani 1 1 d . . .
C198 C -0.6431(3) 0.01323(18) -0.9684(3) 0.0619(14) Uani 1 1 d . . .
C201 C 0.3750(6) 0.0386(4) 0.2979(6) 0.118(3) Uiso 1 1 d . . .
C202 C 0.4355(7) 0.0075(4) 0.3668(6) 0.135(3) Uiso 1 1 d . . .
C203 C 0.4588(6) 0.0274(3) 0.4303(5) 0.116(3) Uiso 1 1 d . . .
C204 C 0.4343(7) 0.0736(4) 0.4389(6) 0.139(3) Uiso 1 1 d . . .
C205 C 0.3849(9) 0.1016(5) 0.3839(8) 0.169(4) Uiso 1 1 d . . .
C206 C 0.3605(5) 0.0789(3) 0.3171(5) 0.103(2) Uiso 1 1 d . . .
C207 C 0.3519(11) 0.0142(6) 0.2311(9) 0.207(6) Uiso 1 1 d . . .
C210 C 0.2904(7) 0.8768(4) 0.2623(6) 0.129(3) Uiso 1 1 d . . .
C211 C 0.3231(7) 0.8852(4) 0.3301(6) 0.129(3) Uiso 1 1 d . . .
C212 C 0.3779(8) 0.8576(4) 0.3894(7) 0.145(4) Uiso 1 1 d . . .
C213 C 0.4005(6) 0.8188(4) 0.3616(5) 0.120(3) Uiso 1 1 d . . .
C214 C 0.3673(8) 0.8061(4) 0.2865(7) 0.142(3) Uiso 1 1 d . . .
C215 C 0.3114(7) 0.8334(4) 0.2348(6) 0.127(3) Uiso 1 1 d . . .
C216 C 0.2342(11) 0.9035(6) 0.1931(10) 0.210(6) Uiso 1 1 d . . .
C221 C 0.6969(6) 0.9189(3) 0.6330(5) 0.109(2) Uiso 1 1 d . . .
C222 C 0.6730(8) 0.8709(5) 0.6336(7) 0.156(4) Uiso 1 1 d . . .
C223 C 0.6196(9) 0.8502(5) 0.5545(8) 0.169(4) Uiso 1 1 d . . .
C224 C 0.6111(8) 0.8822(5) 0.5000(7) 0.157(4) Uiso 1 1 d . . .
C225 C 0.6303(10) 0.9229(6) 0.5030(9) 0.182(5) Uiso 1 1 d . . .
C226 C 0.6748(7) 0.9440(4) 0.5641(7) 0.136(3) Uiso 1 1 d . . .
C227 C 0.7409(10) 0.9477(6) 0.7018(9) 0.202(6) Uiso 1 1 d . . .
C231 C 0.1143(13) 0.3539(7) 0.1268(11) 0.217(7) Uiso 1 1 d . . .
C232 C 0.0222(8) 0.3647(4) 0.0935(6) 0.141(3) Uiso 1 1 d . . .
C233 C -0.0341(8) 0.3379(5) 0.1113(7) 0.153(4) Uiso 1 1 d . . .
C234 C -0.0103(12) 0.3078(7) 0.1824(10) 0.214(6) Uiso 1 1 d . . .
C235 C 0.0689(12) 0.3031(6) 0.2025(9) 0.196(6) Uiso 1 1 d . . .
C236 C 0.1341(6) 0.3180(3) 0.1841(5) 0.115(3) Uiso 1 1 d . . .
C237 C 0.1731(13) 0.3699(7) 0.1054(10) 0.227(7) Uiso 1 1 d . . .
C241 C -0.0092(5) 0.5122(3) 0.0655(5) 0.108(2) Uiso 1 1 d . . .
C242 C 0.0314(8) 0.5557(5) 0.0443(7) 0.078(3) Uiso 0.50 1 d P . .
C243 C 0.0772(5) 0.5823(3) 0.0921(4) 0.093(2) Uiso 1 1 d . . .
C244 C 0.1175(9) 0.5626(5) 0.1727(8) 0.083(4) Uiso 0.50 1 d P . .
C245 C 0.0728(10) 0.5260(5) 0.1860(8) 0.076(4) Uiso 0.50 1 d P . .
C246 C 0.0094(10) 0.5035(6) 0.1287(9) 0.097(4) Uiso 0.50 1 d P . .
C247 C 0.1833(9) 0.5878(6) 0.2367(8) 0.078(3) Uiso 0.50 1 d P . .
C248 C 0.1193(8) 0.6169(5) 0.1274(7) 0.078(3) Uiso 0.50 1 d P . .
C249 C 0.1703(9) 0.6147(6) 0.2110(8) 0.083(4) Uiso 0.50 1 d P . .
C250 C 0.1532(14) 0.5663(8) 0.2365(11) 0.114(6) Uiso 0.50 1 d P . .
C251 C 0.1072(12) 0.5389(6) 0.1984(9) 0.080(4) Uiso 0.50 1 d P . .
C252 C 0.0566(8) 0.5437(5) 0.1203(7) 0.076(3) Uiso 0.50 1 d P . .
H25 H 0.5100 0.2200 0.0118 0.050 Uiso 1 1 calc . . .
H76 H 0.3993 0.1345 -0.2929 0.050 Uiso 1 1 calc . . .
H125 H -0.0241 0.2152 -0.5009 0.050 Uiso 1 1 calc . . .
H141 H -0.0890 0.1203 -0.7983 0.050 Uiso 1 1 calc . . .
H34 H 0.5498 0.1476 -0.0376 0.039 Uiso 1 1 d R . .
H83 H 0.2520 0.1066 -0.3155 0.040 Uiso 1 1 d R . .
H134 H 0.0069 0.1367 -0.5517 0.036 Uiso 1 1 d R . .
H183 H -0.2272 0.0955 -0.8222 0.038 Uiso 1 1 d R . .
H5 H 0.4544 -0.0517 -0.1110 0.046 Uiso 1 1 d R . .
H6 H 0.5473 -0.0547 0.0127 0.054 Uiso 1 1 d R . .
H7 H 0.6073 0.0128 0.0782 0.050 Uiso 1 1 d R . .
H8 H 0.5680 0.0874 0.0174 0.045 Uiso 1 1 d R . .
H13 H 0.2215 -0.1071 -0.2821 0.070 Uiso 1 1 d R . .
H14 H 0.2922 -0.1254 -0.3617 0.068 Uiso 1 1 d R . .
H15 H 0.3970 -0.1096 -0.4172 0.067 Uiso 1 1 d R . .
H16 H 0.5037 -0.0612 -0.4287 0.066 Uiso 1 1 d R . .
H18 H 0.4794 0.0290 -0.2779 0.046 Uiso 1 1 d R . .
H22 H 0.4407 0.1855 -0.1756 0.041 Uiso 1 1 d R . .
H23 H 0.3640 0.2062 -0.0320 0.069 Uiso 1 1 d R . .
H24A H 0.2370 0.1956 -0.1376 0.107 Uiso 1 1 d R . .
H24B H 0.2957 0.1840 -0.1819 0.107 Uiso 1 1 d R . .
H24C H 0.2691 0.2359 -0.1754 0.107 Uiso 1 1 d R . .
H26A H 0.4890 0.2849 -0.1373 0.061 Uiso 1 1 d R . .
H26B H 0.3947 0.2696 -0.1854 0.061 Uiso 1 1 d R . .
H27A H 0.3926 0.3442 -0.1385 0.085 Uiso 1 1 d R . .
H27B H 0.4372 0.3252 -0.0576 0.085 Uiso 1 1 d R . .
H27C H 0.3429 0.3099 -0.1058 0.085 Uiso 1 1 d R . .
H29 H 0.6323 0.2380 -0.0423 0.050 Uiso 1 1 d R . .
H30 H 0.7545 0.2507 -0.0666 0.065 Uiso 1 1 d R . .
H31 H 0.7705 0.2179 -0.1712 0.088 Uiso 1 1 d R . .
H32 H 0.6596 0.1706 -0.2548 0.081 Uiso 1 1 d R . .
H33 H 0.5252 0.1679 -0.2382 0.067 Uiso 1 1 d R . .
H37 H 0.1886 -0.0570 -0.0567 0.102 Uiso 1 1 d R . .
H38 H 0.2246 -0.1163 0.0348 0.137 Uiso 1 1 d R . .
H39 H 0.3336 -0.1765 0.0398 0.126 Uiso 1 1 d R . .
H40 H 0.3827 -0.1770 -0.0565 0.110 Uiso 1 1 d R . .
H41 H 0.3519 -0.1196 -0.1471 0.094 Uiso 1 1 d R . .
H43A H 0.1176 -0.1084 -0.2500 0.112 Uiso 1 1 d R . .
H43B H 0.0850 -0.0916 -0.1885 0.112 Uiso 1 1 d R . .
H44 H -0.0355 -0.1114 -0.3015 0.128 Uiso 1 1 d R . .
H45 H -0.1016 -0.0465 -0.3573 0.133 Uiso 1 1 d R . .
H46 H -0.0232 0.0210 -0.3518 0.124 Uiso 1 1 d R . .
H47 H 0.1167 0.0278 -0.2640 0.100 Uiso 1 1 d R . .
H49A H 0.6138 0.0784 -0.3475 0.084 Uiso 1 1 d R . .
H49B H 0.5951 0.0559 -0.2817 0.084 Uiso 1 1 d R . .
H49C H 0.5202 0.0793 -0.3475 0.084 Uiso 1 1 d R . .
H54 H -0.0291 0.1539 -0.2258 0.054 Uiso 1 1 d R . .
H55 H 0.0718 0.1206 -0.1182 0.072 Uiso 1 1 d R . .
H56 H 0.2007 0.0904 -0.1157 0.085 Uiso 1 1 d R . .
H57 H 0.2384 0.1011 -0.2236 0.072 Uiso 1 1 d R . .
H62 H -0.2047 0.2704 -0.3182 0.048 Uiso 1 1 d R . .
H63 H -0.3201 0.2211 -0.3673 0.051 Uiso 1 1 d R . .
H64 H -0.3859 0.1487 -0.4388 0.054 Uiso 1 1 d R . .
H65 H -0.3700 0.0783 -0.4936 0.058 Uiso 1 1 d R . .
H67 H -0.1117 0.1021 -0.4293 0.040 Uiso 1 1 d R . .
H70 H 0.2064 0.1639 -0.4457 0.038 Uiso 1 1 d R . .
H72 H 0.3621 0.2091 -0.2846 0.055 Uiso 1 1 d R . .
H73A H 0.2711 0.2727 -0.3459 0.077 Uiso 1 1 d R . .
H73B H 0.2129 0.2361 -0.4024 0.077 Uiso 1 1 d R . .
H73C H 0.2897 0.2598 -0.4166 0.077 Uiso 1 1 d R . .
H74A H 0.3780 0.1508 -0.4649 0.053 Uiso 1 1 d R . .
H74B H 0.3273 0.1982 -0.4773 0.053 Uiso 1 1 d R . .
H75A H 0.4706 0.2131 -0.4566 0.074 Uiso 1 1 d R . .
H75B H 0.4985 0.1876 -0.3800 0.074 Uiso 1 1 d R . .
H75C H 0.4478 0.2350 -0.3924 0.074 Uiso 1 1 d R . .
H78 H 0.3080 0.0521 -0.3867 0.047 Uiso 1 1 d R . .
H79 H 0.2991 -0.0099 -0.4696 0.058 Uiso 1 1 d R . .
H80 H 0.2279 0.0032 -0.5996 0.057 Uiso 1 1 d R . .
H81 H 0.1752 0.0767 -0.6434 0.054 Uiso 1 1 d R . .
H82 H 0.1824 0.1375 -0.5627 0.042 Uiso 1 1 d R . .
H86 H -0.1251 0.2928 -0.2053 0.087 Uiso 1 1 d R . .
H87 H -0.0900 0.2967 -0.0762 0.107 Uiso 1 1 d R . .
H88 H 0.0467 0.2799 0.0073 0.098 Uiso 1 1 d R . .
H89 H 0.1538 0.2588 -0.0388 0.108 Uiso 1 1 d R . .
H90 H 0.1217 0.2580 -0.1671 0.086 Uiso 1 1 d R . .
H92 H -0.1210 0.2921 -0.4456 0.062 Uiso 1 1 d R . .
H93 H -0.1911 0.3589 -0.5078 0.067 Uiso 1 1 d R . .
H94 H -0.1918 0.4276 -0.4411 0.073 Uiso 1 1 d R . .
H95 H -0.1143 0.4288 -0.3173 0.070 Uiso 1 1 d R . .
H96 H -0.0486 0.3631 -0.2492 0.061 Uiso 1 1 d R . .
H105 H -0.0239 -0.0620 -0.6074 0.042 Uiso 1 1 d R . .
H106 H 0.0646 -0.0608 -0.4836 0.048 Uiso 1 1 d R . .
H107 H 0.1078 0.0105 -0.4205 0.045 Uiso 1 1 d R . .
H108 H 0.0633 0.0812 -0.4797 0.037 Uiso 1 1 d R . .
H113 H -0.2425 -0.1240 -0.7893 0.055 Uiso 1 1 d R . .
H114 H -0.1730 -0.1377 -0.8701 0.057 Uiso 1 1 d R . .
H115 H -0.0630 -0.1146 -0.9205 0.065 Uiso 1 1 d R . .
H116 H 0.0403 -0.0617 -0.9261 0.066 Uiso 1 1 d R . .
H118 H 0.0046 0.0199 -0.7698 0.045 Uiso 1 1 d R . .
H121 H -0.0676 0.1736 -0.6857 0.038 Uiso 1 1 d R . .
H123A H -0.0386 0.2739 -0.6550 0.045 Uiso 1 1 d R . .
H123B H -0.1291 0.2542 -0.7049 0.045 Uiso 1 1 d R . .
H124A H -0.1439 0.3288 -0.6640 0.058 Uiso 1 1 d R . .
H124B H -0.1004 0.3125 -0.5815 0.058 Uiso 1 1 d R . .
H124C H -0.1909 0.2928 -0.6314 0.058 Uiso 1 1 d R . .
H126 H -0.1645 0.1974 -0.5519 0.046 Uiso 1 1 d R . .
H127A H -0.2796 0.1753 -0.6638 0.058 Uiso 1 1 d R . .
H127B H -0.2102 0.1631 -0.6971 0.058 Uiso 1 1 d R . .
H127C H -0.2472 0.2141 -0.7041 0.058 Uiso 1 1 d R . .
H129 H 0.1009 0.2392 -0.5522 0.046 Uiso 1 1 d R . .
H130 H 0.2313 0.2583 -0.5695 0.059 Uiso 1 1 d R . .
H98A H -0.1721 0.0046 -0.5445 0.079 Uiso 1 1 d R . .
H98B H -0.1155 0.0327 -0.4739 0.079 Uiso 1 1 d R . .
H98C H -0.1579 0.0585 -0.5500 0.079 Uiso 1 1 d R . .
H131 H 0.2588 0.2255 -0.6688 0.066 Uiso 1 1 d R . .
H132 H 0.1659 0.1768 -0.7508 0.065 Uiso 1 1 d R . .
H133 H 0.0306 0.1569 -0.7353 0.050 Uiso 1 1 d R . .
H137 H -0.3351 -0.1334 -0.6558 0.070 Uiso 1 1 d R . .
H138 H -0.4739 -0.1615 -0.7183 0.091 Uiso 1 1 d R . .
H139 H -0.5708 -0.1127 -0.8263 0.092 Uiso 1 1 d R . .
H140 H -0.5122 -0.0528 -0.8687 0.089 Uiso 1 1 d R . .
H141 H -0.3698 -0.0288 -0.8065 0.072 Uiso 1 1 d R . .
H143 H -0.1196 -0.1386 -0.6604 0.055 Uiso 1 1 d R . .
H144 H -0.0541 -0.1925 -0.5600 0.072 Uiso 1 1 d R . .
H145 H -0.0774 -0.1830 -0.4488 0.073 Uiso 1 1 d R . .
H146 H -0.1664 -0.1239 -0.4376 0.077 Uiso 1 1 d R . .
H147 H -0.2340 -0.0714 -0.5379 0.063 Uiso 1 1 d R . .
H149A H 0.1497 0.0742 -0.8277 0.080 Uiso 1 1 d R . .
H149B H 0.1284 0.0484 -0.7657 0.080 Uiso 1 1 d R . .
H149C H 0.0555 0.0750 -0.8289 0.080 Uiso 1 1 d R . .
H154 H -0.5258 0.1289 -0.7410 0.050 Uiso 1 1 d R . .
H155 H -0.4452 0.0769 -0.6506 0.057 Uiso 1 1 d R . .
H156 H -0.3208 0.0422 -0.6547 0.054 Uiso 1 1 d R . .
H157 H -0.2715 0.0636 -0.7482 0.041 Uiso 1 1 d R . .
H162 H -0.6754 0.2720 -0.8281 0.057 Uiso 1 1 d R . .
H163 H -0.7957 0.2282 -0.8821 0.060 Uiso 1 1 d R . .
H164 H -0.8672 0.1533 -0.9429 0.058 Uiso 1 1 d R . .
H165 H -0.8512 0.0766 -0.9790 0.061 Uiso 1 1 d R . .
H167 H -0.5954 0.0916 -0.9168 0.045 Uiso 1 1 d R . .
H170 H -0.2811 0.1503 -0.9524 0.038 Uiso 1 1 d R . .
H172 H -0.1211 0.1964 -0.7906 0.045 Uiso 1 1 d R . .
H173A H -0.2101 0.2611 -0.8543 0.058 Uiso 1 1 d R . .
H173B H -0.2689 0.2245 -0.9106 0.058 Uiso 1 1 d R . .
H173C H -0.1904 0.2468 -0.9240 0.058 Uiso 1 1 d R . .
H175A H -0.1054 0.1326 -0.9704 0.047 Uiso 1 1 d R . .
H175B H -0.1575 0.1797 -0.9887 0.047 Uiso 1 1 d R . .
H176A H -0.0126 0.1952 -0.9659 0.058 Uiso 1 1 d R . .
H176B H 0.0138 0.1729 -0.8870 0.058 Uiso 1 1 d R . .
H176C H -0.0383 0.2199 -0.9053 0.058 Uiso 1 1 d R . .
H178 H -0.1758 0.0390 -0.8987 0.052 Uiso 1 1 d R . .
H179 H -0.1823 -0.0208 -0.9771 0.070 Uiso 1 1 d R . .
H180 H -0.2632 -0.0082 -1.1102 0.084 Uiso 1 1 d R . .
H181 H -0.3197 0.0624 -1.1514 0.075 Uiso 1 1 d R . .
H182 H -0.3129 0.1255 -1.0661 0.055 Uiso 1 1 d R . .
H186 H -0.5766 0.2217 -0.7039 0.109 Uiso 1 1 d R . .
H187 H -0.5395 0.2219 -0.5739 0.142 Uiso 1 1 d R . .
H188 H -0.4123 0.2466 -0.4958 0.117 Uiso 1 1 d R . .
H189 H -0.3153 0.2844 -0.5427 0.097 Uiso 1 1 d R . .
H190 H -0.3501 0.2867 -0.6698 0.079 Uiso 1 1 d R . .
H192 H -0.5176 0.3443 -0.7226 0.063 Uiso 1 1 d R . .
H193 H -0.5827 0.4197 -0.7675 0.071 Uiso 1 1 d R . .
H194 H -0.6454 0.4331 -0.8964 0.083 Uiso 1 1 d R . .
H195 H -0.6243 0.3779 -0.9793 0.087 Uiso 1 1 d R . .
H196 H -0.5636 0.3060 -0.9348 0.080 Uiso 1 1 d R . .
H198A H -0.6523 -0.0181 -0.9874 0.074 Uiso 1 1 d R . .
H198B H -0.6052 0.0127 -0.9173 0.074 Uiso 1 1 d R . .
H198C H -0.6177 0.0316 -0.9961 0.074 Uiso 1 1 d R . .

loop_
_atom_site_aniso_label
_atom_site_aniso_U_11
_atom_site_aniso_U_22
_atom_site_aniso_U_33
_atom_site_aniso_U_23
_atom_site_aniso_U_13
_atom_site_aniso_U_12
P35 0.0472(6) 0.0603(8) 0.0421(7) -0.0026(6) 0.0161(5) -0.0195(6)
P84 0.0351(5) 0.0385(6) 0.0444(6) -0.0031(5) 0.0130(5) -0.0016(5)
P135 0.0372(5) 0.0317(5) 0.0366(6) 0.0031(5) 0.0138(5) -0.0022(4)
P184 0.0433(6) 0.0407(6) 0.0502(7) -0.0071(5) 0.0198(5) -0.0029(5)
O25 0.077(2) 0.0335(16) 0.0333(17) 0.0047(13) 0.0191(15) 0.0073(14)
O48 0.058(2) 0.075(2) 0.052(2) 0.0049(18) 0.0317(17) 0.0067(18)
O76 0.0289(13) 0.0481(17) 0.0281(14) 0.0045(13) 0.0045(11) 0.0050(12)
O97 0.0447(17) 0.0474(18) 0.063(2) -0.0227(16) 0.0251(16) -0.0139(14)
O125 0.0452(15) 0.0318(14) 0.0285(14) 0.0007(12) 0.0070(12) -0.0041(12)
O148 0.064(2) 0.070(2) 0.054(2) -0.0072(17) 0.0370(17) -0.0096(17)
O174 0.0294(13) 0.0423(16) 0.0297(14) 0.0089(12) 0.0053(11) 0.0063(11)
O197 0.0456(17) 0.0510(19) 0.071(2) -0.0161(17) 0.0240(16) -0.0163(14)
N2 0.0291(15) 0.0305(17) 0.0310(18) 0.0008(14) 0.0079(14) -0.0001(13)
N3 0.0298(16) 0.0332(18) 0.0323(17) -0.0007(15) 0.0095(14) -0.0018(14)
N34 0.0315(16) 0.0311(17) 0.0306(17) 0.0066(14) 0.0074(14) 0.0010(13)
N51 0.0276(16) 0.0343(18) 0.0308(18) 0.0019(14) 0.0094(14) 0.0022(13)
N52 0.0260(15) 0.0355(18) 0.0302(18) -0.0015(14) 0.0075(14) 0.0012(13)
N83 0.0338(17) 0.0384(19) 0.0266(17) 0.0051(14) 0.0114(14) 0.0055(14)
N102 0.0337(16) 0.0262(16) 0.0318(17) -0.0005(14) 0.0117(14) -0.0024(13)
N103 0.0310(16) 0.0311(18) 0.0342(18) -0.0034(14) 0.0129(14) -0.0061(13)
N134 0.0355(16) 0.0244(16) 0.0237(16) 0.0019(13) 0.0050(13) 0.0000(13)
N151 0.0310(16) 0.0382(18) 0.0297(17) 0.0051(14) 0.0133(14) 0.0054(14)
N152 0.0310(16) 0.0375(18) 0.0301(18) 0.0026(15) 0.0120(14) 0.0012(14)
N183 0.0272(15) 0.0408(18) 0.0281(16) 0.0066(14) 0.0126(13) 0.0065(14)
C1 0.0233(17) 0.030(2) 0.033(2) -0.0007(16) 0.0132(16) -0.0003(15)
C4 0.0285(18) 0.033(2) 0.0264(19) -0.0047(17) 0.0096(16) -0.0051(15)
C5 0.043(2) 0.032(2) 0.043(2) 0.0008(18) 0.018(2) 0.0025(17)
C6 0.056(3) 0.030(2) 0.043(3) 0.011(2) 0.012(2) 0.0067(19)
C7 0.043(2) 0.044(2) 0.031(2) 0.0036(19) 0.0040(18) 0.0021(19)
C8 0.039(2) 0.037(2) 0.029(2) 0.0047(18) 0.0038(18) -0.0014(17)
C9 0.0273(18) 0.030(2) 0.033(2) 0.0014(17) 0.0125(16) -0.0021(15)
C10 0.0323(19) 0.032(2) 0.032(2) 0.0010(17) 0.0140(17) 0.0014(16)
C11 0.036(2) 0.032(2) 0.035(2) -0.0010(17) 0.0111(18) -0.0032(16)
C12 0.045(2) 0.041(2) 0.043(3) -0.006(2) 0.015(2) -0.0093(19)
C13 0.065(3) 0.047(3) 0.062(3) -0.010(2) 0.023(3) -0.023(2)
C14 0.068(3) 0.041(3) 0.052(3) -0.015(2) 0.013(3) -0.012(2)
C15 0.069(3) 0.046(3) 0.050(3) -0.010(2) 0.019(2) 0.013(2)
C16 0.063(3) 0.055(3) 0.052(3) -0.001(2) 0.028(2) 0.018(3)
C17 0.048(3) 0.058(3) 0.041(3) 0.006(2) 0.018(2) 0.010(2)
C18 0.039(2) 0.039(2) 0.035(2) 0.0060(18) 0.0107(18) 0.0070(18)
C19 0.043(2) 0.037(2) 0.033(2) 0.0003(19) 0.0097(18) 0.0056(18)
C20 0.050(3) 0.039(2) 0.043(3) -0.001(2) 0.012(2) 0.006(2)
C21 0.050(2) 0.041(2) 0.031(2) 0.0066(19) 0.012(2) 0.0086(19)
C22 0.033(2) 0.032(2) 0.032(2) 0.0020(17) 0.0072(17) 0.0013(16)
C23 0.050(3) 0.068(3) 0.060(3) 0.018(3) 0.028(3) 0.019(2)
C24 0.061(4) 0.116(6) 0.085(5) -0.012(4) 0.022(3) 0.000(4)
C26 0.072(3) 0.037(2) 0.039(3) 0.010(2) 0.016(2) 0.020(2)
C27 0.103(5) 0.048(3) 0.062(4) 0.020(3) 0.033(3) 0.026(3)
C28 0.033(2) 0.035(2) 0.032(2) 0.0027(18) 0.0065(17) -0.0022(17)
C29 0.045(2) 0.034(2) 0.039(2) 0.0040(19) 0.006(2) -0.0026(18)
C30 0.042(2) 0.064(3) 0.046(3) 0.010(2) 0.004(2) -0.017(2)
C31 0.046(3) 0.117(5) 0.051(3) 0.015(3) 0.011(2) -0.021(3)
C32 0.055(3) 0.106(5) 0.044(3) -0.002(3) 0.022(2) -0.004(3)
C33 0.045(3) 0.083(4) 0.038(3) -0.009(2) 0.013(2) -0.015(2)
C36 0.076(4) 0.049(3) 0.055(3) -0.005(2) 0.012(3) -0.029(3)
C37 0.120(5) 0.078(4) 0.061(4) 0.004(3) 0.038(4) -0.040(4)
C38 0.185(9) 0.082(5) 0.076(5) 0.013(4) 0.050(6) -0.042(6)
C39 0.131(7) 0.093(6) 0.067(5) 0.021(4) 0.010(5) -0.036(5)
C40 0.109(5) 0.048(3) 0.092(5) 0.006(3) 0.007(4) -0.020(3)
C41 0.089(4) 0.059(4) 0.070(4) 0.000(3) 0.010(3) -0.027(3)
C42 0.057(3) 0.093(4) 0.044(3) -0.008(3) 0.021(2) -0.032(3)
C43 0.078(4) 0.130(6) 0.074(4) -0.036(4) 0.033(4) -0.059(4)
C44 0.076(5) 0.146(8) 0.097(6) -0.032(6) 0.030(4) -0.057(5)
C45 0.069(4) 0.192(11) 0.063(5) -0.017(6) 0.014(4) -0.031(6)
C46 0.070(4) 0.166(8) 0.064(4) 0.013(5) 0.014(3) -0.017(5)
C47 0.067(4) 0.111(5) 0.063(4) 0.024(4) 0.013(3) -0.019(4)
C49 0.072(3) 0.078(4) 0.076(4) 0.003(3) 0.047(3) -0.014(3)
C50 0.0282(18) 0.030(2) 0.032(2) 0.0003(17) 0.0111(16) -0.0010(15)
C53 0.0285(19) 0.031(2) 0.032(2) -0.0017(17) 0.0085(16) -0.0029(15)
C54 0.045(2) 0.054(3) 0.039(2) 0.003(2) 0.020(2) 0.009(2)
C55 0.050(3) 0.100(4) 0.033(2) 0.022(3) 0.019(2) 0.020(3)
C56 0.052(3) 0.123(5) 0.043(3) 0.036(3) 0.024(2) 0.034(3)
C57 0.044(3) 0.093(4) 0.044(3) 0.018(3) 0.018(2) 0.029(3)
C58 0.0272(19) 0.044(2) 0.031(2) 0.0045(18) 0.0073(16) 0.0028(17)
C59 0.0316(19) 0.035(2) 0.031(2) 0.0020(17) 0.0130(17) -0.0004(16)
C60 0.0313(19) 0.034(2) 0.026(2) 0.0052(16) 0.0116(16) 0.0016(16)
C61 0.032(2) 0.037(2) 0.037(2) 0.0021(18) 0.0090(17) 0.0036(17)
C62 0.032(2) 0.040(2) 0.048(3) 0.000(2) 0.0146(19) 0.0014(18)
C63 0.040(2) 0.047(3) 0.043(2) 0.007(2) 0.019(2) 0.0131(19)
C64 0.030(2) 0.051(3) 0.056(3) -0.006(2) 0.019(2) -0.0007(19)
C65 0.042(2) 0.057(3) 0.048(3) -0.008(2) 0.019(2) -0.016(2)
C66 0.039(2) 0.042(2) 0.041(2) -0.007(2) 0.0171(19) -0.0066(18)
C67 0.0303(19) 0.038(2) 0.033(2) 0.0056(17) 0.0131(17) -0.0030(16)
C68 0.0294(19) 0.035(2) 0.030(2) 0.0089(17) 0.0108(16) 0.0040(16)
C69 0.031(2) 0.046(2) 0.036(2) -0.0004(19) 0.0131(18) -0.0018(18)
C70 0.0244(17) 0.039(2) 0.029(2) 0.0084(17) 0.0069(15) 0.0066(16)
C71 0.0321(19) 0.036(2) 0.030(2) 0.0044(17) 0.0049(17) -0.0005(17)
C72 0.049(3) 0.047(3) 0.034(2) -0.001(2) 0.007(2) -0.003(2)
C73 0.078(4) 0.039(3) 0.060(3) -0.010(2) 0.008(3) 0.007(2)
C74 0.041(2) 0.057(3) 0.034(2) 0.001(2) 0.0139(19) -0.007(2)
C75 0.056(3) 0.084(4) 0.050(3) 0.001(3) 0.025(2) -0.028(3)
C77 0.0237(18) 0.038(2) 0.039(2) 0.0008(18) 0.0125(17) 0.0001(16)
C78 0.035(2) 0.043(2) 0.037(2) 0.005(2) 0.0088(18) 0.0067(18)
C79 0.045(2) 0.036(2) 0.058(3) 0.000(2) 0.013(2) 0.0020(19)
C80 0.051(3) 0.043(3) 0.050(3) -0.010(2) 0.022(2) 0.000(2)
C81 0.050(3) 0.049(3) 0.034(2) -0.004(2) 0.012(2) -0.003(2)
C82 0.0323(19) 0.036(2) 0.037(2) 0.0027(18) 0.0118(17) 0.0016(17)
C85 0.050(3) 0.042(3) 0.046(3) -0.001(2) 0.009(2) -0.012(2)
C86 0.050(3) 0.110(5) 0.062(3) -0.014(3) 0.025(3) -0.020(3)
C87 0.096(5) 0.127(6) 0.052(4) -0.013(4) 0.037(4) -0.042(4)
C88 0.120(6) 0.070(4) 0.042(3) 0.005(3) 0.016(4) -0.033(4)
C89 0.111(5) 0.079(4) 0.050(4) 0.007(3) -0.004(4) 0.032(4)
C90 0.075(4) 0.066(4) 0.058(3) 0.005(3) 0.005(3) 0.024(3)
C91 0.037(2) 0.035(2) 0.044(3) -0.0034(19) 0.0177(19) -0.0036(17)
C92 0.063(3) 0.047(3) 0.049(3) 0.000(2) 0.025(2) 0.002(2)
C93 0.061(3) 0.050(3) 0.053(3) 0.006(2) 0.016(2) 0.002(2)
C94 0.055(3) 0.045(3) 0.080(4) 0.013(3) 0.023(3) 0.002(2)
C95 0.060(3) 0.032(2) 0.086(4) -0.007(3) 0.030(3) -0.003(2)
C96 0.047(3) 0.044(3) 0.064(3) -0.010(2) 0.023(2) -0.009(2)
C101 0.0252(17) 0.0276(19) 0.0281(19) 0.0020(15) 0.0122(15) 0.0001(14)
C104 0.0303(18) 0.0274(19) 0.028(2) -0.0025(16) 0.0089(16) -0.0014(15)
C105 0.035(2) 0.030(2) 0.040(2) 0.0000(18) 0.0141(18) -0.0031(17)
C106 0.043(2) 0.033(2) 0.038(2) 0.0061(19) 0.0085(19) 0.0055(18)
C107 0.036(2) 0.042(2) 0.029(2) 0.0034(18) 0.0071(17) -0.0003(18)
C108 0.0280(18) 0.032(2) 0.031(2) -0.0015(17) 0.0098(16) 0.0000(16)
C109 0.0309(18) 0.0283(19) 0.034(2) 0.0022(16) 0.0180(17) 0.0008(15)
C110 0.0300(18) 0.029(2) 0.033(2) 0.0025(17) 0.0147(16) -0.0009(15)
C111 0.038(2) 0.0280(19) 0.027(2) 0.0009(16) 0.0092(16) 0.0036(16)
C112 0.040(2) 0.027(2) 0.037(2) -0.0022(17) 0.0096(18) -0.0033(16)
C113 0.056(3) 0.031(2) 0.046(3) -0.007(2) 0.015(2) -0.0049(19)
C114 0.057(3) 0.043(3) 0.043(3) -0.009(2) 0.017(2) -0.005(2)
C115 0.069(3) 0.055(3) 0.041(3) -0.011(2) 0.023(2) 0.010(2)
C116 0.061(3) 0.063(3) 0.050(3) -0.006(3) 0.030(2) 0.002(3)
C117 0.050(3) 0.060(3) 0.040(2) 0.000(2) 0.021(2) -0.001(2)
C118 0.040(2) 0.043(2) 0.030(2) -0.0040(19) 0.0130(18) 0.0000(18)
C119 0.036(2) 0.035(2) 0.032(2) 0.0005(17) 0.0130(17) 0.0045(16)
C120 0.054(3) 0.044(3) 0.029(2) -0.0059(19) 0.0137(19) 0.002(2)
C121 0.032(2) 0.026(2) 0.028(2) 0.0024(16) 0.0026(16) -0.0022(15)
C122 0.037(2) 0.030(2) 0.027(2) 0.0009(17) 0.0021(17) 0.0012(16)
C123 0.043(2) 0.033(2) 0.032(2) 0.0007(18) 0.0081(18) 0.0027(18)
C124 0.056(3) 0.032(2) 0.055(3) 0.008(2) 0.019(2) 0.014(2)
C126 0.037(2) 0.042(2) 0.033(2) -0.0048(19) 0.0096(18) 0.0018(18)
C127 0.038(2) 0.050(3) 0.054(3) -0.012(2) 0.013(2) -0.004(2)
C128 0.035(2) 0.032(2) 0.031(2) 0.0077(17) 0.0070(17) 0.0035(17)
C129 0.036(2) 0.032(2) 0.043(2) 0.0071(19) 0.0097(19) 0.0031(17)
C130 0.035(2) 0.047(3) 0.052(3) 0.007(2) 0.001(2) -0.0111(19)
C98 0.048(3) 0.069(3) 0.083(4) -0.038(3) 0.028(3) -0.009(2)
C131 0.036(2) 0.069(3) 0.056(3) 0.012(3) 0.013(2) -0.009(2)
C132 0.044(3) 0.078(4) 0.043(3) 0.003(3) 0.019(2) -0.001(2)
C133 0.034(2) 0.050(3) 0.036(2) -0.001(2) 0.0070(18) -0.0081(19)
C136 0.037(2) 0.045(2) 0.044(3) 0.003(2) 0.0103(19) 0.0022(19)
C137 0.050(3) 0.076(4) 0.047(3) 0.007(3) 0.017(2) -0.025(3)
C138 0.062(3) 0.102(5) 0.068(4) -0.005(4) 0.029(3) -0.033(3)
C139 0.044(3) 0.101(5) 0.076(4) -0.011(4) 0.011(3) -0.013(3)
C140 0.057(3) 0.073(4) 0.069(4) 0.001(3) -0.003(3) 0.007(3)
C141 0.056(3) 0.049(3) 0.062(3) 0.007(3) 0.008(2) 0.001(2)
C142 0.038(2) 0.030(2) 0.045(2) 0.0003(18) 0.0125(19) -0.0063(17)
C143 0.045(2) 0.033(2) 0.055(3) 0.002(2) 0.012(2) -0.0004(19)
C144 0.044(3) 0.043(3) 0.087(4) 0.017(3) 0.018(3) 0.003(2)
C145 0.069(3) 0.042(3) 0.058(3) 0.019(2) 0.008(3) -0.002(2)
C146 0.087(4) 0.057(3) 0.043(3) 0.015(3) 0.018(3) -0.002(3)
C147 0.060(3) 0.047(3) 0.049(3) 0.007(2) 0.018(2) 0.007(2)
C149 0.074(3) 0.080(4) 0.063(3) -0.004(3) 0.044(3) -0.023(3)
C150 0.0308(18) 0.0280(19) 0.0250(19) -0.0023(16) 0.0088(16) -0.0025(15)
C153 0.0295(19) 0.030(2) 0.032(2) -0.0006(16) 0.0096(16) -0.0010(15)
C154 0.034(2) 0.053(3) 0.040(2) 0.012(2) 0.0172(19) 0.0045(19)
C155 0.038(2) 0.063(3) 0.048(3) 0.019(2) 0.022(2) 0.006(2)
C156 0.037(2) 0.052(3) 0.048(3) 0.019(2) 0.016(2) 0.0065(19)
C157 0.0297(19) 0.034(2) 0.038(2) 0.0057(18) 0.0123(17) 0.0019(16)
C158 0.0275(18) 0.0273(19) 0.0258(19) -0.0035(16) 0.0074(15) -0.0092(15)
C159 0.0297(19) 0.029(2) 0.031(2) -0.0002(16) 0.0100(16) -0.0033(15)
C160 0.034(2) 0.033(2) 0.029(2) 0.0083(17) 0.0125(17) 0.0022(16)
C161 0.036(2) 0.042(2) 0.038(2) -0.0037(19) 0.0141(19) -0.0003(18)
C162 0.044(2) 0.042(2) 0.061(3) 0.002(2) 0.025(2) 0.009(2)
C163 0.042(2) 0.052(3) 0.060(3) 0.007(2) 0.023(2) 0.013(2)
C164 0.028(2) 0.064(3) 0.051(3) 0.005(2) 0.014(2) -0.001(2)
C165 0.034(2) 0.066(3) 0.052(3) 0.000(2) 0.016(2) -0.014(2)
C166 0.040(2) 0.048(3) 0.039(2) 0.002(2) 0.0148(19) -0.0087(19)
C167 0.035(2) 0.043(2) 0.034(2) 0.0011(19) 0.0132(18) -0.0010(18)
C168 0.0304(19) 0.039(2) 0.031(2) 0.0052(17) 0.0125(16) 0.0008(16)
C169 0.036(2) 0.047(3) 0.034(2) 0.0061(19) 0.0112(18) 0.0050(18)
C170 0.0283(18) 0.036(2) 0.029(2) 0.0035(17) 0.0093(16) 0.0026(16)
C171 0.0270(18) 0.034(2) 0.032(2) 0.0037(17) 0.0086(16) -0.0008(15)
C172 0.043(2) 0.038(2) 0.025(2) -0.0008(18) 0.0048(18) 0.0061(18)
C173 0.055(3) 0.041(2) 0.045(3) -0.002(2) 0.015(2) 0.003(2)
C175 0.036(2) 0.045(2) 0.038(2) 0.0041(19) 0.0148(18) 0.0011(18)
C176 0.040(2) 0.059(3) 0.051(3) 0.008(2) 0.021(2) -0.002(2)
C177 0.0253(18) 0.047(2) 0.032(2) -0.0031(18) 0.0111(16) -0.0073(17)
C178 0.043(2) 0.046(3) 0.042(2) -0.001(2) 0.016(2) 0.002(2)
C179 0.072(3) 0.041(3) 0.065(4) -0.009(2) 0.027(3) -0.002(2)
C180 0.101(4) 0.058(4) 0.062(4) -0.023(3) 0.045(3) -0.022(3)
C181 0.084(4) 0.071(4) 0.034(3) -0.015(3) 0.022(3) -0.022(3)
C182 0.049(2) 0.053(3) 0.038(2) 0.000(2) 0.019(2) -0.009(2)
C185 0.048(2) 0.044(3) 0.048(3) 0.002(2) 0.013(2) 0.001(2)
C186 0.078(4) 0.144(7) 0.053(4) -0.007(4) 0.026(3) -0.046(4)
C187 0.112(6) 0.183(9) 0.052(4) 0.011(5) 0.022(4) -0.056(6)
C188 0.110(6) 0.114(6) 0.050(4) 0.009(4) 0.009(4) -0.006(5)
C189 0.065(4) 0.090(5) 0.066(4) -0.011(4) -0.001(3) 0.004(3)
C190 0.051(3) 0.071(4) 0.067(4) -0.009(3) 0.011(3) 0.002(3)
C191 0.057(3) 0.041(3) 0.047(3) 0.001(2) 0.019(2) -0.006(2)
C192 0.053(3) 0.039(3) 0.064(3) -0.011(2) 0.020(2) -0.001(2)
C193 0.063(3) 0.040(3) 0.082(4) -0.015(3) 0.036(3) -0.004(2)
C194 0.077(4) 0.043(3) 0.094(5) 0.010(3) 0.041(3) 0.003(3)
C195 0.100(4) 0.047(3) 0.081(4) 0.010(3) 0.045(4) 0.000(3)
C196 0.103(4) 0.042(3) 0.066(4) -0.001(3) 0.044(3) 0.003(3)
C198 0.053(3) 0.049(3) 0.082(4) -0.023(3) 0.024(3) -0.012(2)

loop_
_geom_bond_atom_site_label_1
_geom_bond_atom_site_label_2
_geom_bond_distance
_geom_bond_site_symmetry_2
_geom_bond_publ_flag
P35 C36 1.835(6) . ?
P35 C12 1.834(4) . ?
P35 C42 1.836(5) . ?
P84 C85 1.823(5) . ?
P84 C91 1.826(4) . ?
P84 C61 1.852(4) . ?
P135 C112 1.829(4) . ?
P135 C142 1.830(4) . ?
P135 C136 1.843(4) . ?
P184 C185 1.821(5) . ?
P184 C191 1.841(5) . ?
P184 C161 1.843(4) . ?
O25 C21 1.436(5) . ?
O48 C17 1.362(6) . ?
O48 C49 1.406(7) . ?
O76 C71 1.435(5) . ?
O97 C66 1.362(5) . ?
O97 C98 1.438(5) . ?
O125 C122 1.434(4) . ?
O148 C117 1.365(5) . ?
O148 C149 1.413(6) . ?
O174 C171 1.443(4) . ?
O197 C166 1.366(5) . ?
O197 C198 1.409(5) . ?
N2 C1 1.315(5) . ?
N2 N3 1.389(5) . ?
N3 C4 1.302(5) . ?
N34 C1 1.369(5) . ?
N34 C22 1.477(5) . ?
N51 C50 1.321(5) . ?
N51 N52 1.386(4) . ?
N52 C53 1.300(5) . ?
N83 C50 1.365(5) . ?
N83 C70 1.455(5) . ?
N102 C101 1.319(4) . ?
N102 N103 1.392(4) . ?
N103 C104 1.292(4) . ?
N134 C101 1.366(4) . ?
N134 C121 1.479(4) . ?
N151 C150 1.319(4) . ?
N151 N152 1.369(4) . ?
N152 C153 1.308(4) . ?
N183 C150 1.363(4) . ?
N183 C170 1.456(4) . ?
C1 C9 1.454(5) . ?
C4 C10 1.448(5) . ?
C4 C11 1.504(5) . ?
C5 C6 1.378(6) . ?
C5 C10 1.406(6) . ?
C6 C7 1.389(6) . ?
C7 C8 1.376(6) . ?
C8 C9 1.411(5) . ?
C9 C10 1.390(5) . ?
C11 C12 1.381(6) . ?
C11 C19 1.447(6) . ?
C12 C13 1.426(7) . ?
C13 C14 1.335(7) . ?
C14 C20 1.398(7) . ?
C15 C16 1.322(7) . ?
C15 C20 1.443(7) . ?
C16 C17 1.422(7) . ?
C17 C18 1.371(6) . ?
C18 C19 1.410(6) . ?
C19 C20 1.413(6) . ?
C21 C23 1.513(7) . ?
C21 C26 1.541(6) . ?
C21 C22 1.558(6) . ?
C22 C28 1.535(5) . ?
C23 C24 1.472(8) . ?
C26 C27 1.503(7) . ?
C28 C29 1.397(6) . ?
C28 C33 1.400(6) . ?
C29 C30 1.380(6) . ?
C30 C31 1.403(8) . ?
C31 C32 1.391(8) . ?
C32 C33 1.388(7) . ?
C36 C41 1.381(9) . ?
C36 C37 1.403(8) . ?
C37 C38 1.370(10) . ?
C38 C39 1.383(13) . ?
C39 C40 1.342(11) . ?
C40 C41 1.407(9) . ?
C42 C47 1.399(9) . ?
C42 C43 1.400(8) . ?
C43 C44 1.411(10) . ?
C44 C45 1.370(13) . ?
C45 C46 1.375(13) . ?
C46 C47 1.378(9) . ?
C50 C58 1.456(5) . ?
C53 C59 1.435(6) . ?
C53 C60 1.508(5) . ?
C54 C55 1.356(6) . ?
C54 C59 1.391(6) . ?
C55 C56 1.394(7) . ?
C56 C57 1.372(7) . ?
C57 C58 1.388(6) . ?
C58 C59 1.412(5) . ?
C60 C61 1.370(6) . ?
C60 C68 1.441(5) . ?
C61 C62 1.429(6) . ?
C62 C63 1.346(6) . ?
C63 C69 1.420(6) . ?
C64 C65 1.372(7) . ?
C64 C69 1.409(6) . ?
C65 C66 1.399(6) . ?
C66 C67 1.383(6) . ?
C67 C68 1.408(6) . ?
C68 C69 1.421(5) . ?
C70 C77 1.513(6) . ?
C70 C71 1.561(5) . ?
C71 C74 1.512(6) . ?
C71 C72 1.529(6) . ?
C72 C73 1.520(7) . ?
C74 C75 1.524(6) . ?
C77 C78 1.393(6) . ?
C77 C82 1.399(6) . ?
C78 C79 1.398(6) . ?
C79 C80 1.387(7) . ?
C80 C81 1.389(7) . ?
C81 C82 1.371(6) . ?
C85 C90 1.388(5) . ?
C85 C86 1.408(6) . ?
C86 C87 1.404(8) . ?
C87 C88 1.383(10) . ?
C88 C89 1.350(10) . ?
C89 C90 1.391(9) . ?
C91 C96 1.395(6) . ?
C91 C92 1.398(6) . ?
C92 C93 1.371(7) . ?
C93 C94 1.354(8) . ?
C94 C95 1.389(8) . ?
C95 C96 1.398(7) . ?
C101 C109 1.457(5) . ?
C104 C110 1.441(5) . ?
C104 C111 1.515(5) . ?
C105 C106 1.381(6) . ?
C105 C110 1.403(6) . ?
C106 C107 1.384(6) . ?
C107 C108 1.378(6) . ?
C108 C109 1.410(5) . ?
C109 C110 1.407(5) . ?
C111 C112 1.386(6) . ?
C111 C119 1.439(5) . ?
C112 C113 1.419(6) . ?
C113 C114 1.337(6) . ?
C114 C120 1.395(6) . ?
C115 C116 1.358(7) . ?
C115 C120 1.431(6) . ?
C116 C117 1.419(7) . ?
C117 C118 1.375(6) . ?
C118 C119 1.418(6) . ?
C119 C120 1.436(6) . ?
C121 C128 1.523(5) . ?
C121 C122 1.555(6) . ?
C122 C126 1.517(6) . ?
C122 C123 1.540(6) . ?
C123 C124 1.535(6) . ?
C126 C127 1.516(6) . ?
C128 C129 1.377(6) . ?
C128 C133 1.409(6) . ?
C129 C130 1.409(6) . ?
C130 C131 1.397(7) . ?
C131 C132 1.376(7) . ?
C132 C133 1.394(6) . ?
C136 C141 1.387(7) . ?
C136 C137 1.391(7) . ?
C137 C138 1.402(7) . ?
C138 C139 1.408(9) . ?
C139 C140 1.331(9) . ?
C140 C141 1.382(8) . ?
C142 C147 1.386(6) . ?
C142 C143 1.392(6) . ?
C143 C144 1.394(7) . ?
C144 C145 1.375(8) . ?
C145 C146 1.396(8) . ?
C146 C147 1.393(7) . ?
C150 C158 1.459(5) . ?
C153 C159 1.434(5) . ?
C153 C160 1.502(5) . ?
C154 C155 1.346(6) . ?
C154 C159 1.424(5) . ?
C155 C156 1.397(6) . ?
C156 C157 1.368(6) . ?
C157 C158 1.400(5) . ?
C158 C159 1.398(5) . ?
C160 C161 1.387(6) . ?
C160 C168 1.434(6) . ?
C161 C162 1.411(6) . ?
C162 C163 1.347(7) . ?
C163 C169 1.426(7) . ?
C164 C165 1.334(7) . ?
C164 C169 1.422(6) . ?
C165 C166 1.394(6) . ?
C166 C167 1.384(6) . ?
C167 C168 1.403(6) . ?
C168 C169 1.415(5) . ?
C170 C177 1.520(6) . ?
C170 C171 1.564(5) . ?
C171 C175 1.520(5) . ?
C171 C172 1.530(6) . ?
C172 C173 1.517(6) . ?
C175 C176 1.545(6) . ?
C177 C178 1.382(6) . ?
C177 C182 1.390(6) . ?
C178 C179 1.395(7) . ?
C179 C180 1.384(8) . ?
C180 C181 1.368(8) . ?
C181 C182 1.397(7) . ?
C185 C190 1.392(7) . ?
C185 C186 1.393(7) . ?
C186 C187 1.368(9) . ?
C187 C188 1.366(10) . ?
C188 C189 1.392(10) . ?
C189 C190 1.375(9) . ?
C191 C192 1.390(7) . ?
C191 C196 1.394(7) . ?
C192 C193 1.400(7) . ?
C193 C194 1.372(8) . ?
C194 C195 1.374(8) . ?
C195 C196 1.368(8) . ?
C201 C206 1.263(12) . ?
C201 C207 1.398(17) . ?
C201 C202 1.613(14) . ?
C202 C203 1.283(13) . ?
C203 C204 1.412(14) . ?
C204 C205 1.345(15) . ?
C205 C206 1.373(15) . ?
C210 C211 1.250(13) . ?
C210 C215 1.446(14) . ?
C210 C216 1.528(18) . ?
C211 C212 1.416(15) . ?
C212 C213 1.350(14) . ?
C213 C214 1.406(14) . ?
C214 C215 1.339(13) . ?
C221 C222 1.430(14) . ?
C221 C226 1.442(13) . ?
C221 C227 1.509(18) . ?
C222 C223 1.580(16) . ?
C223 C224 1.368(16) . ?
C224 C225 1.201(17) . ?
C225 C226 1.294(17) . ?
C231 C237 1.29(2) . ?
C231 C236 1.46(2) . ?
C231 C232 1.47(2) . ?
C232 C233 1.356(14) . ?
C233 C234 1.552(19) . ?
C234 C235 1.241(19) . ?
C235 C236 1.340(17) . ?
C241 C246 1.180(16) . ?
C241 C252 1.512(16) . ?
C241 C242 1.544(16) . ?
C242 C243 1.224(14) . ?
C242 C252 1.424(18) . ?
C243 C248 1.259(14) . ?
C243 C252 1.334(15) . ?
C243 C244 1.565(17) . ?
C244 C251 0.896(17) . ?
C244 C250 1.17(2) . ?
C244 C252 1.262(18) . ?
C244 C245 1.36(2) . ?
C244 C247 1.50(2) . ?
C244 C249 1.75(2) . ?
C244 C248 1.79(2) . ?
C245 C251 0.650(18) . ?
C245 C252 1.307(18) . ?
C245 C246 1.38(2) . ?
C245 C250 1.77(3) . ?
C246 C252 1.44(2) . ?
C246 C251 1.97(2) . ?
C247 C250 0.79(2) . ?
C247 C249 0.899(17) . ?
C247 C251 1.85(2) . ?
C248 C249 1.53(2) . ?
C249 C250 1.53(3) . ?
C250 C251 1.15(2) . ?
C251 C252 1.45(2) . ?
O25 H25 0.8200 . ?
O76 H76 0.8200 . ?
O125 H125 0.8200 . ?
O174 H141 0.8200 . ?
N34 H34 1.0681 . ?
N83 H83 0.9547 . ?
N134 H134 0.7512 . ?
N183 H183 0.9433 . ?
C5 H5 0.9588 . ?
C6 H6 0.9445 . ?
C7 H7 0.9726 . ?
C8 H8 0.9626 . ?
C13 H13 1.0031 . ?
C14 H14 0.9613 . ?
C15 H15 0.9728 . ?
C16 H16 0.9615 . ?
C18 H18 0.9478 . ?
C22 H22 0.9674 . ?
C23 H23 0.9795 . ?
C24 H24A 1.0093 . ?
C24 H24B 0.9942 . ?
C24 H24C 0.9390 . ?
C26 H26A 0.9703 . ?
C26 H26B 0.9567 . ?
C27 H27A 0.9880 . ?
C27 H27B 0.9461 . ?
C27 H27C 1.0115 . ?
C29 H29 0.9658 . ?
C30 H30 0.9555 . ?
C31 H31 0.9439 . ?
C32 H32 0.9872 . ?
C33 H33 0.9717 . ?
C37 H37 1.0549 . ?
C38 H38 1.0116 . ?
C39 H39 0.9900 . ?
C40 H40 0.9323 . ?
C41 H41 1.0106 . ?
C43 H43A 0.9742 . ?
C43 H43B 0.9888 . ?
C44 H44 0.9405 . ?
C45 H45 0.9755 . ?
C46 H46 0.9493 . ?
C47 H47 0.9830 . ?
C49 H49A 0.9433 . ?
C49 H49B 0.9503 . ?
C49 H49C 1.0204 . ?
C54 H54 0.9826 . ?
C55 H55 0.9717 . ?
C56 H56 0.9770 . ?
C57 H57 0.9585 . ?
C62 H62 0.9841 . ?
C63 H63 0.9927 . ?
C64 H64 1.0036 . ?
C65 H65 0.9813 . ?
C67 H67 0.9353 . ?
C70 H70 0.9767 . ?
C72 H72 0.9314 . ?
C73 H73A 0.9451 . ?
C73 H73B 0.9580 . ?
C73 H73C 1.0082 . ?
C74 H74A 0.9426 . ?
C74 H74B 0.9832 . ?
C75 H75A 0.9478 . ?
C75 H75B 0.9553 . ?
C75 H75C 0.9722 . ?
C78 H78 0.9696 . ?
C79 H79 0.9674 . ?
C80 H80 0.9549 . ?
C81 H81 0.9629 . ?
C82 H82 0.9826 . ?
C86 H86 0.9831 . ?
C87 H87 0.9507 . ?
C88 H88 0.9757 . ?
C89 H89 0.9524 . ?
C90 H90 0.9566 . ?
C92 H92 0.9699 . ?
C93 H93 0.9650 . ?
C94 H94 0.9741 . ?
C95 H95 0.9192 . ?
C96 H96 0.9664 . ?
C105 H105 0.9628 . ?
C106 H106 0.9447 . ?
C107 H107 0.9496 . ?
C108 H108 0.9703 . ?
C113 H113 0.9852 . ?
C114 H114 0.9807 . ?
C115 H115 0.9523 . ?
C116 H116 0.9450 . ?
C118 H118 0.9623 . ?
C121 H121 0.9790 . ?
C123 H123A 0.9366 . ?
C123 H123B 0.9903 . ?
C124 H124A 0.9587 . ?
C124 H124B 0.9416 . ?
C124 H124C 0.9819 . ?
C126 H126 0.9876 . ?
C127 H127A 0.9605 . ?
C127 H127B 0.9437 . ?
C127 H127C 0.9981 . ?
C129 H129 0.9817 . ?
C130 H130 0.9347 . ?
C98 H98A 0.9751 . ?
C98 H98B 0.9151 . ?
C98 H98C 0.9486 . ?
C131 H131 0.9270 . ?
C132 H132 0.9867 . ?
C133 H133 0.9860 . ?
C137 H137 0.9544 . ?
C138 H138 1.0203 . ?
C139 H139 0.9959 . ?
C140 H140 1.0119 . ?
C141 H141 0.9713 . ?
C143 H143 0.9883 . ?
C144 H144 0.9618 . ?
C145 H145 0.9442 . ?
C146 H146 0.9462 . ?
C147 H147 0.9902 . ?
C149 H149A 0.9472 . ?
C149 H149B 0.9950 . ?
C149 H149C 1.0039 . ?
C154 H154 0.9743 . ?
C155 H155 0.9570 . ?
C156 H156 0.9616 . ?
C157 H157 0.9355 . ?
C162 H162 0.9777 . ?
C163 H163 0.9844 . ?
C164 H164 1.0058 . ?
C165 H165 0.9765 . ?
C167 H167 0.9420 . ?
C170 H170 1.0021 . ?
C172 H172 0.9710 . ?
C173 H173A 0.9708 . ?
C173 H173B 0.9661 . ?
C173 H173C 0.9616 . ?
C175 H175A 0.9933 . ?
C175 H175B 0.9611 . ?
C176 H176A 0.9485 . ?
C176 H176B 0.9491 . ?
C176 H176C 0.9713 . ?
C178 H178 0.9256 . ?
C179 H179 0.9508 . ?
C180 H180 0.9667 . ?
C181 H181 0.9798 . ?
C182 H182 0.9988 . ?
C186 H186 0.9930 . ?
C187 H187 0.9641 . ?
C188 H188 0.9683 . ?
C189 H189 0.9482 . ?
C190 H190 0.9323 . ?
C192 H192 0.9851 . ?
C193 H193 0.9907 . ?
C194 H194 0.9986 . ?
C195 H195 0.9897 . ?
C196 H196 0.9443 . ?
C198 H198A 0.9599 . ?
C198 H198B 0.9600 . ?
C198 H198C 0.9599 . ?
